data_7101735
loop_
_publ_author_name
'Beekman, Matt'
'Kaduk, James A'
'Huang, Qing'
'Wong-Ng, Winnie'
'Yang, Zhi'
'Wang, Dongli'
'Nolas, George S'

_publ_section_title
;
 Synthesis and crystal structure of Na1-xGe3+z: a novel zeolite-like
 framework phase in the Na-Ge system.
;
_journal_issue 8
_journal_name_full 'Chemical communications (Cambridge, England)'
_journal_page_first 837
_journal_page_last 839
_journal_paper_doi 10.1039/b614048c
_journal_year 2007
_chemical_formula_sum 'Ge12.31 Na2.85'
_chemical_formula_weight 959.05
_chemical_name_common 'Na Ge3'
_chemical_name_systematic ' ?'
_space_group_IT_number 175
_symmetry_cell_setting hexagonal
_symmetry_space_group_name_Hall '-P 6'
_symmetry_space_group_name_H-M 'P 6/m'
_audit_creation_date 2006-06-17T08:48
_audit_creation_method 'from EXP file using GSAS2CIF'
_audit_update_record
;
2006-06-17T08:48 Initial CIF as created by GSAS2CIF
;
_cell_angle_alpha 90.0
_cell_angle_beta 90.0
_cell_angle_gamma 120.0
_cell_formula_units_Z 2
_cell_length_a 15.05399(5)
_cell_length_b 15.05399
_cell_length_c 3.968450(15)
_cell_volume 778.852(5)
_computing_structure_refinement GSAS
_pd_block_id 2006-06-17T08:48|NAGE3|James_A._Kaduk|ID32
_pd_phase_name 'Na Ge3'
_refine_ls_goodness_of_fit_all 1.47
_refine_ls_matrix_type full
_refine_ls_number_parameters 28
_refine_ls_number_restraints 8
_refine_ls_shift/su_max 0.04
_refine_ls_shift/su_mean 0.01
_cod_data_source_file b614048c.txt
_cod_data_source_block compound_1
_cod_depositor_comments
;
The following automatic conversions were performed:
'_geom_bond_publ_flag' value 'N' changed to 'n' according to
'/home/saulius/struct/CIF-dictionaries/cif_core.dic' dictionary named
'cif_core.dic' version 2.4.1 from 2010-06-29 (56
times).

'_geom_angle_publ_flag' value 'N' changed to 'n' according to
'/home/saulius/struct/CIF-dictionaries/cif_core.dic' dictionary named
'cif_core.dic' version 2.4.1 from 2010-06-29 (106 times).

Automatic conversion script
Id: cif_fix_enum 1527 2010-12-29 10:47:43Z saulius 
;
_cod_database_code 7101735

loop_
_symmetry_equiv_pos_site_id
_symmetry_equiv_pos_as_xyz
1 +x,+y,+z
2 x-y,+x,+z
3 -y,x-y,+z
4 -x,-y,+z
5 y-x,-x,+z
6 +y,y-x,+z
-1 -x,-y,-z
-2 y-x,-x,-z
-3 +y,y-x,-z
-4 +x,+y,-z
-5 x-y,+x,-z
-6 -y,x-y,-z

loop_
_atom_site_type_symbol
_atom_site_label
_atom_site_fract_x
_atom_site_fract_y
_atom_site_fract_z
_atom_site_occupancy
_atom_site_thermal_displace_type
_atom_site_U_iso_or_equiv
_atom_site_symmetry_multiplicity
Ge Ge1 0.37332(8) 0.26958(8) 0.0 1.0 Uiso 0.0115(4) 6
Ge Ge2 0.40826(8) 0.44914(8) 0.0 1.0 Uiso 0.0106(4) 6
Ge Ge3 0.52012(9) 0.15164(9) 0.5 1.0 Uiso 0.00521(32) 6
Ge Ge4 0.48411(10) 0.30138(7) 0.5 1.0 Uiso 0.00714(31) 6
Na Na5 0.66667 0.33333 0.0 1.0 Uiso 0.02 2
Na Na6 0.2539(6) 0.0639(7) 0.5 0.617(9) Uiso 0.0884(35) 6
Ge Ge7 0.0 0.0 0.5 0.617(7) Uiso 0.0884(35) 1

loop_
_geom_angle_atom_site_label_1
_geom_angle_atom_site_label_2
_geom_angle_atom_site_label_3
_geom_angle
_geom_angle_site_symmetry_1
_geom_angle_site_symmetry_3
_geom_angle_publ_flag
Ge2 Ge1 Ge4 91.95(4) 3_665 1_554 n
Ge2 Ge1 Ge4 91.95(4) 3_665 1_555 n
Ge4 Ge1 Ge4 106.29(5) 1_554 1_555 n
Ge1 Ge2 Ge2 104.17(7) 5_565 4_565 n
Ge1 Ge2 Ge3 120.46(4) 5_565 6_564 n
Ge1 Ge2 Ge3 120.46(4) 5_565 6_565 n
Ge2 Ge2 Ge3 100.09(5) 4_565 6_564 n
Ge2 Ge2 Ge3 100.09(5) 4_565 6_565 n
Ge3 Ge2 Ge3 107.20(6) 6_564 6_565 n
Ge2 Ge3 Ge2 107.20(6) 2_655 2_656 n
Ge2 Ge3 Ge4 112.53(4) 2_655 1_555 n
Ge2 Ge3 Ge4 100.93(5) 2_655 3_655 n
Ge2 Ge3 Na5 87.679(23) 2_655 1_555 n
Ge2 Ge3 Na5 163.16(4) 2_655 1_556 n
Ge2 Ge3 Ge4 112.53(4) 2_656 1_555 n
Ge2 Ge3 Ge4 100.93(5) 2_656 3_655 n
Ge2 Ge3 Na5 163.16(4) 2_656 1_555 n
Ge2 Ge3 Na5 87.679(23) 2_656 1_556 n
Ge4 Ge3 Ge4 121.15(9) 1_555 3_655 n
Ge4 Ge3 Na5 66.91(4) 1_555 1_555 n
Ge4 Ge3 Na5 66.91(4) 1_555 1_556 n
Ge4 Ge3 Na5 67.73(4) 3_655 1_555 n
Ge4 Ge3 Na5 67.73(4) 3_655 1_556 n
Na5 Ge3 Na5 76.593(27) 1_555 1_556 n
Ge1 Ge4 Ge1 106.29(5) 1_555 1_556 n
Ge1 Ge4 Ge3 104.32(4) 1_555 1_555 n
Ge1 Ge4 Ge3 111.06(4) 1_555 5_665 n
Ge1 Ge4 Na5 88.693(21) 1_555 1_555 n
Ge1 Ge4 Na5 164.13(4) 1_555 1_556 n
Ge1 Ge4 Ge3 104.32(4) 1_556 1_555 n
Ge1 Ge4 Ge3 111.06(4) 1_556 5_665 n
Ge1 Ge4 Na5 164.13(4) 1_556 1_555 n
Ge1 Ge4 Na5 88.693(21) 1_556 1_556 n
Ge3 Ge4 Ge3 118.85(9) 1_555 5_665 n
Ge3 Ge4 Na5 65.97(4) 1_555 1_555 n
Ge3 Ge4 Na5 65.97(4) 1_555 1_556 n
Ge3 Ge4 Na5 66.75(4) 5_665 1_555 n
Ge3 Ge4 Na5 66.75(4) 5_665 1_556 n
Na5 Ge4 Na5 75.948(30) 1_555 1_556 n
Ge3 Na5 Ge3 76.593(27) 1_554 1_555 n
Ge3 Na5 Ge3 85.636(20) 1_554 3_654 n
Ge3 Na5 Ge3 133.792(9) 1_554 3_655 n
Ge3 Na5 Ge3 85.635(20) 1_554 5_664 n
Ge3 Na5 Ge3 133.791(9) 1_554 5_665 n
Ge3 Na5 Ge4 47.115(25) 1_554 1_554 n
Ge3 Na5 Ge4 94.710(21) 1_554 1_555 n
Ge3 Na5 Ge4 45.519(25) 1_554 3_654 n
Ge3 Na5 Ge4 93.554(20) 1_554 3_655 n
Ge3 Na5 Ge4 103.723(14) 1_554 5_664 n
Ge3 Na5 Ge4 179.094(26) 1_554 5_665 n
Ge3 Na5 Ge3 133.792(9) 1_555 3_654 n
Ge3 Na5 Ge3 85.636(20) 1_555 3_655 n
Ge3 Na5 Ge3 133.791(9) 1_555 5_664 n
Ge3 Na5 Ge3 85.635(20) 1_555 5_665 n
Ge3 Na5 Ge4 94.710(21) 1_555 1_554 n
Ge3 Na5 Ge4 47.115(25) 1_555 1_555 n
Ge3 Na5 Ge4 93.554(20) 1_555 3_654 n
Ge3 Na5 Ge4 45.519(25) 1_555 3_655 n
Ge3 Na5 Ge4 179.094(26) 1_555 5_664 n
Ge3 Na5 Ge4 103.723(14) 1_555 5_665 n
Ge3 Na5 Ge3 76.593(27) 3_654 3_655 n
Ge3 Na5 Ge3 85.635(20) 3_654 5_664 n
Ge3 Na5 Ge3 133.791(9) 3_654 5_665 n
Ge3 Na5 Ge4 103.723(14) 3_654 1_554 n
Ge3 Na5 Ge4 179.094(26) 3_654 1_555 n
Ge3 Na5 Ge4 47.115(25) 3_654 3_654 n
Ge3 Na5 Ge4 94.711(21) 3_654 3_655 n
Ge3 Na5 Ge4 45.519(25) 3_654 5_664 n
Ge3 Na5 Ge4 93.554(20) 3_654 5_665 n
Ge3 Na5 Ge3 133.791(9) 3_655 5_664 n
Ge3 Na5 Ge3 85.635(20) 3_655 5_665 n
Ge3 Na5 Ge4 179.094(26) 3_655 1_554 n
Ge3 Na5 Ge4 103.723(14) 3_655 1_555 n
Ge3 Na5 Ge4 94.711(21) 3_655 3_654 n
Ge3 Na5 Ge4 47.115(25) 3_655 3_655 n
Ge3 Na5 Ge4 93.554(20) 3_655 5_664 n
Ge3 Na5 Ge4 45.519(25) 3_655 5_665 n
Ge3 Na5 Ge3 76.593(27) 5_664 5_665 n
Ge3 Na5 Ge4 45.519(25) 5_664 1_554 n
Ge3 Na5 Ge4 93.553(20) 5_664 1_555 n
Ge3 Na5 Ge4 103.723(14) 5_664 3_654 n
Ge3 Na5 Ge4 179.093(26) 5_664 3_655 n
Ge3 Na5 Ge4 47.115(25) 5_664 5_664 n
Ge3 Na5 Ge4 94.710(21) 5_664 5_665 n
Ge3 Na5 Ge4 93.553(20) 5_665 1_554 n
Ge3 Na5 Ge4 45.519(25) 5_665 1_555 n
Ge3 Na5 Ge4 179.093(26) 5_665 3_654 n
Ge3 Na5 Ge4 103.723(14) 5_665 3_655 n
Ge3 Na5 Ge4 94.710(21) 5_665 5_664 n
Ge3 Na5 Ge4 47.115(25) 5_665 5_665 n
Ge4 Na5 Ge4 75.948(30) 1_554 1_555 n
Ge4 Na5 Ge4 86.106(22) 1_554 3_654 n
Ge4 Na5 Ge4 133.575(10) 1_554 3_655 n
Ge4 Na5 Ge4 86.106(22) 1_554 5_664 n
Ge4 Na5 Ge4 133.575(10) 1_554 5_665 n
Ge4 Na5 Ge4 133.575(10) 1_555 3_654 n
Ge4 Na5 Ge4 86.106(22) 1_555 3_655 n
Ge4 Na5 Ge4 133.575(10) 1_555 5_664 n
Ge4 Na5 Ge4 86.106(22) 1_555 5_665 n
Ge4 Na5 Ge4 75.949(30) 3_654 3_655 n
Ge4 Na5 Ge4 86.106(22) 3_654 5_664 n
Ge4 Na5 Ge4 133.575(10) 3_654 5_665 n
Ge4 Na5 Ge4 133.575(10) 3_655 5_664 n
Ge4 Na5 Ge4 86.106(22) 3_655 5_665 n
Ge4 Na5 Ge4 75.949(30) 5_664 5_665 n
Na6 Na6 Na6 120.0 2_555 6_555 n

loop_
_geom_bond_atom_site_label_1
_geom_bond_atom_site_label_2
_geom_bond_distance
_geom_bond_site_symmetry_2
_geom_bond_publ_flag
Ge1 Ge2 2.4822(14) 3_665 n
Ge1 Ge4 2.4798(9) 1_554 n
Ge1 Ge4 2.4798(9) 1_555 n
Ge1 Na6 3.345(7) 1_554 n
Ge1 Na6 3.345(7) 1_555 n
Ge1 Na6 3.310(7) 2_554 n
Ge1 Na6 3.310(7) 2_555 n
Ge2 Ge1 2.4822(14) 5_565 n
Ge2 Ge2 2.3968(20) 4_565 n
Ge2 Ge3 2.4653(10) 6_564 n
Ge2 Ge3 2.4653(10) 6_565 n
Ge3 Ge2 2.4653(10) 2_655 n
Ge3 Ge2 2.4652(10) 2_656 n
Ge3 Ge4 2.5686(14) 1_555 n
Ge3 Ge4 2.4863(15) 3_655 n
Ge3 Na5 3.2018(10) 1_555 n
Ge3 Na5 3.2018(10) 1_556 n
Ge3 Na6 3.537(7) 1_555 n
Ge4 Ge1 2.4798(9) 1_555 n
Ge4 Ge1 2.4798(9) 1_556 n
Ge4 Ge3 2.5686(14) 1_555 n
Ge4 Ge3 2.4863(15) 5_665 n
Ge4 Na5 3.2248(11) 1_555 n
Ge4 Na5 3.2248(11) 1_556 n
Ge4 Na6 3.522(8) 1_555 n
Na5 Ge3 3.2018(10) 1_554 n
Na5 Ge3 3.2018(10) 1_555 n
Na5 Ge3 3.2017(10) 3_654 n
Na5 Ge3 3.2017(10) 3_655 n
Na5 Ge3 3.2018(10) 5_664 n
Na5 Ge3 3.2018(10) 5_665 n
Na5 Ge4 3.2248(11) 1_554 n
Na5 Ge4 3.2248(11) 1_555 n
Na5 Ge4 3.2248(11) 3_654 n
Na5 Ge4 3.2248(11) 3_655 n
Na5 Ge4 3.2248(11) 5_664 n
Na5 Ge4 3.2248(11) 5_665 n
Na5 Na5 3.968450(10) 1_554 n
Na5 Na5 3.968450(10) 1_556 n
Na6 Ge1 3.345(7) 1_555 n
Na6 Ge1 3.345(7) 1_556 n
Na6 Ge1 3.310(7) 6_555 n
Na6 Ge1 3.310(7) 6_556 n
Na6 Ge3 3.537(7) 1_555 n
Na6 Ge4 3.522(8) 1_555 n
Na6 Na6 3.968450(10) 1_554 n
Na6 Na6 3.968450(10) 1_556 n
Na6 Na6 3.444(7) 2_555 n
Na6 Na6 3.444(7) 6_555 n
Na6 Ge7 3.444(7) 1_555 n
Ge7 Na6 3.444(7) 1_555 n
Ge7 Na6 3.444(7) 2_555 n
Ge7 Na6 3.444(7) 3_555 n
Ge7 Na6 3.444(7) 4_555 n
Ge7 Na6 3.444(7) 5_555 n
Ge7 Na6 3.444(7) 6_555 n
